data_7063092
loop_
_publ_author_name
'Zagidullin, Almaz A.'
'Ganushevich, Yulia S.'
'Korchagin, Denis V.'
'L\"onnecke, Peter'
'Hey-Hawkins, Evamarie'
'Miluykov, Vasili A.'

_publ_section_title
;
 Synthesis of P,P-bidentate caged phosphines via tungsten
 pentacarbonyl-promoted cycloaddition reactions of
 1-alkyl-1,2-diphospholes
;
_journal_issue 15
_journal_name_full 'New Journal of Chemistry'
_journal_page_first 6848
_journal_page_last 6856
_journal_paper_doi 10.1039/D3NJ05665A
_journal_volume 48
_journal_year 2024
_chemical_formula_moiety 'C29 H22 O5 P2 W'
_chemical_formula_sum 'C29 H22 O5 P2 W'
_chemical_formula_weight 696.25
_space_group_crystal_system monoclinic
_space_group_IT_number 14
_space_group_name_Hall '-P 2ybc'
_space_group_name_H-M_alt 'P 1 21/c 1'
_atom_sites_solution_hydrogens geom
_atom_sites_solution_primary direct
_atom_sites_solution_secondary difmap
_audit_creation_method SHELXL-2018/3
_audit_update_record
;
2023-11-28 deposited with the CCDC.	2024-03-15 downloaded from the CCDC.
;
_cell_angle_alpha 90
_cell_angle_beta 106.8180(10)
_cell_angle_gamma 90
_cell_formula_units_Z 4
_cell_length_a 21.8484(3)
_cell_length_b 6.62650(10)
_cell_length_c 19.5250(3)
_cell_measurement_reflns_used 15804
_cell_measurement_temperature 130(2)
_cell_measurement_theta_max 32.2410
_cell_measurement_theta_min 1.9180
_cell_volume 2705.89(7)
_computing_cell_refinement 'CrysAlisPro 1.171.42.92a (Rigaku OD, 2023)'
_computing_data_collection 'CrysAlisPro 1.171.42.92a (Rigaku OD, 2023)'
_computing_data_reduction 'CrysAlisPro 1.171.42.92a (Rigaku OD, 2023)'
_computing_molecular_graphics
;
 DIAMOND Version 4.6.8
 K. Brandenburg, Crystal Impact GbR, Bonn, Germany
;
_computing_publication_material
;
 WINGX
 L.J. Farrugia,
 J. Appl. Cryst., 2012, 45, 849-854.
;
_computing_structure_refinement 'SHELXL-2018/3 (Sheldrick, 2018)'
_computing_structure_solution SIR92
_diffrn_ambient_temperature 130(2)
_diffrn_detector_area_resol_mean 16.3560
_diffrn_measured_fraction_theta_full 1.000
_diffrn_measured_fraction_theta_max 1.000
_diffrn_measurement_device_type 'Xcalibur, Sapphire3, Gemini'
_diffrn_measurement_method '\w scans'
_diffrn_radiation_type MoK\a
_diffrn_radiation_wavelength 0.71073
_diffrn_reflns_av_R_equivalents 0.0300
_diffrn_reflns_av_unetI/netI 0.0294
_diffrn_reflns_Laue_measured_fraction_full 1.000
_diffrn_reflns_Laue_measured_fraction_max 1.000
_diffrn_reflns_limit_h_max 24
_diffrn_reflns_limit_h_min -31
_diffrn_reflns_limit_k_max 8
_diffrn_reflns_limit_k_min -9
_diffrn_reflns_limit_l_max 27
_diffrn_reflns_limit_l_min -27
_diffrn_reflns_number 29001
_diffrn_reflns_point_group_measured_fraction_full 1.000
_diffrn_reflns_point_group_measured_fraction_max 1.000
_diffrn_reflns_theta_full 30.507
_diffrn_reflns_theta_max 30.507
_diffrn_reflns_theta_min 1.947
_diffrn_source 'fine-focus sealed X-ray tube'
_exptl_absorpt_coefficient_mu 4.424
_exptl_absorpt_correction_T_max 1.00000
_exptl_absorpt_correction_T_min 0.79968
_exptl_absorpt_correction_type multi-scan
_exptl_absorpt_process_details
;
CrysAlisPro 1.171.42.92a (Rigaku Oxford Diffraction, 2023)
Empirical absorption correction using spherical harmonics,
implemented in SCALE3 ABSPACK scaling algorithm.
;
_exptl_crystal_colour 'clear intense red'
_exptl_crystal_density_diffrn 1.709
_exptl_crystal_description prism
_exptl_crystal_F_000 1360
_exptl_crystal_size_max 0.38
_exptl_crystal_size_mid 0.25
_exptl_crystal_size_min 0.20
_refine_diff_density_max 1.662
_refine_diff_density_min -0.756
_refine_diff_density_rms 0.095
_refine_ls_extinction_method none
_refine_ls_goodness_of_fit_ref 1.079
_refine_ls_hydrogen_treatment constr
_refine_ls_matrix_type full
_refine_ls_number_parameters 336
_refine_ls_number_reflns 8274
_refine_ls_number_restraints 0
_refine_ls_restrained_S_all 1.079
_refine_ls_R_factor_all 0.0270
_refine_ls_R_factor_gt 0.0221
_refine_ls_shift/su_max 0.007
_refine_ls_shift/su_mean 0.000
_refine_ls_structure_factor_coef Fsqd
_refine_ls_weighting_details 'w=1/[\s^2^(Fo^2^)+(0.0137P)^2^+1.5076P] where P=(Fo^2^+2Fc^2^)/3'
_refine_ls_weighting_scheme calc
_refine_ls_wR_factor_gt 0.0449
_refine_ls_wR_factor_ref 0.0467
_reflns_Friedel_coverage 0.000
_reflns_number_gt 7422
_reflns_number_total 8274
_reflns_threshold_expression 'I > 2\s(I)'
_cod_data_source_file d3nj05665a2.cif
_cod_data_source_block comp2b_x1381fin
_cod_depositor_comments 'Adding full bibliography for 7063092--7063094.cif.'
_cod_original_sg_symbol_H-M 'P 21/c'
_cod_database_code 7063092
_shelx_shelxl_version_number 2018/3
_shelx_space_group_comment
;
The symmetry employed for this shelxl refinement is uniquely defined
by the following loop, which should always be used as a source of
symmetry information in preference to the above space-group names.
They are only intended as comments.
;

loop_
_space_group_symop_operation_xyz
'x, y, z'
'-x, y+1/2, -z+1/2'
'-x, -y, -z'
'x, -y-1/2, z-1/2'

loop_
_atom_site_label
_atom_site_type_symbol
_atom_site_fract_x
_atom_site_fract_y
_atom_site_fract_z
_atom_site_U_iso_or_equiv
_atom_site_adp_type
_atom_site_occupancy
_atom_site_site_symmetry_order
_atom_site_calc_flag
_atom_site_refinement_flags_posn
_atom_site_refinement_flags_adp
_atom_site_refinement_flags_occupancy
_atom_site_disorder_assembly
_atom_site_disorder_group
W1 W 0.09652(2) 0.30593(2) 0.65728(2) 0.01624(3) Uani 1 1 d . . . . .
P1 P 0.28844(2) 0.15878(8) 0.71451(3) 0.01529(10) Uani 1 1 d . . . . .
P2 P 0.20004(2) 0.19693(8) 0.74006(3) 0.01585(10) Uani 1 1 d . . . . .
O1 O 0.17226(8) 0.4275(3) 0.54696(9) 0.0340(4) Uani 1 1 d . . . . .
O2 O 0.06036(8) -0.1057(3) 0.57180(10) 0.0338(4) Uani 1 1 d . . . . .
O3 O -0.03023(8) 0.5036(3) 0.56144(10) 0.0347(4) Uani 1 1 d . . . . .
O4 O 0.01838(8) 0.1421(3) 0.76002(11) 0.0393(5) Uani 1 1 d . . . . .
O5 O 0.11924(8) 0.7335(3) 0.73525(10) 0.0307(4) Uani 1 1 d . . . . .
C1 C 0.23795(9) 0.2887(3) 0.82417(11) 0.0164(4) Uani 1 1 d . . . . .
C2 C 0.30652(9) 0.2644(3) 0.85057(11) 0.0167(4) Uani 1 1 d . . . . .
C3 C 0.33774(9) 0.1880(3) 0.80429(11) 0.0159(4) Uani 1 1 d . . . . .
C4 C 0.29919(10) -0.1043(3) 0.68757(12) 0.0208(4) Uani 1 1 d . . . . .
H4 H 0.342208 -0.111729 0.679272 0.025 Uiso 1 1 calc R U . . .
C5 C 0.29818(13) -0.2613(4) 0.74383(15) 0.0330(6) Uani 1 1 d . . . . .
H5A H 0.256292 -0.260221 0.752753 0.050 Uiso 1 1 calc R U . . .
H5B H 0.331493 -0.230077 0.788280 0.050 Uiso 1 1 calc R U . . .
H5C H 0.306110 -0.395137 0.726764 0.050 Uiso 1 1 calc R U . . .
C6 C 0.24956(12) -0.1476(4) 0.61604(14) 0.0336(6) Uani 1 1 d . . . . .
H6A H 0.259184 -0.277333 0.597351 0.050 Uiso 1 1 calc R U . . .
H6B H 0.250738 -0.040230 0.581936 0.050 Uiso 1 1 calc R U . . .
H6C H 0.206904 -0.153157 0.622921 0.050 Uiso 1 1 calc R U . . .
C7 C 0.20159(9) 0.4001(3) 0.86515(11) 0.0179(4) Uani 1 1 d . . . . .
C8 C 0.14843(10) 0.3154(4) 0.87967(12) 0.0227(4) Uani 1 1 d . . . . .
H8 H 0.135779 0.181560 0.864545 0.027 Uiso 1 1 calc R U . . .
C9 C 0.11358(11) 0.4264(4) 0.91642(13) 0.0301(5) Uani 1 1 d . . . . .
H9 H 0.077583 0.367224 0.926637 0.036 Uiso 1 1 calc R U . . .
C10 C 0.13109(12) 0.6200(4) 0.93778(13) 0.0314(6) Uani 1 1 d . . . . .
H10 H 0.106835 0.695234 0.962188 0.038 Uiso 1 1 calc R U . . .
C11 C 0.18402(12) 0.7070(4) 0.92400(13) 0.0276(5) Uani 1 1 d . . . . .
H11 H 0.196005 0.841487 0.938800 0.033 Uiso 1 1 calc R U . . .
C12 C 0.21930(10) 0.5967(4) 0.88855(12) 0.0223(4) Uani 1 1 d . . . . .
H12 H 0.256067 0.655460 0.879996 0.027 Uiso 1 1 calc R U . . .
C13 C 0.34072(9) 0.3257(3) 0.92530(11) 0.0183(4) Uani 1 1 d . . . . .
C14 C 0.32207(10) 0.2482(4) 0.98235(12) 0.0226(4) Uani 1 1 d . . . . .
H14 H 0.288068 0.153347 0.973645 0.027 Uiso 1 1 calc R U . . .
C15 C 0.35271(11) 0.3081(4) 1.05177(12) 0.0290(5) Uani 1 1 d . . . . .
H15 H 0.340151 0.252796 1.090523 0.035 Uiso 1 1 calc R U . . .
C16 C 0.40146(11) 0.4482(4) 1.06471(13) 0.0333(6) Uani 1 1 d . . . . .
H16 H 0.422002 0.490542 1.112305 0.040 Uiso 1 1 calc R U . . .
C17 C 0.42045(11) 0.5270(4) 1.00860(14) 0.0312(6) Uani 1 1 d . . . . .
H17 H 0.454164 0.622938 1.017643 0.037 Uiso 1 1 calc R U . . .
C18 C 0.39033(10) 0.4661(4) 0.93913(12) 0.0234(5) Uani 1 1 d . . . . .
H18 H 0.403562 0.520289 0.900662 0.028 Uiso 1 1 calc R U . . .
C19 C 0.40661(9) 0.1417(3) 0.82185(12) 0.0177(4) Uani 1 1 d . . . . .
C20 C 0.43786(10) 0.0304(3) 0.88261(12) 0.0228(4) Uani 1 1 d . . . . .
H20 H 0.414306 -0.019823 0.912933 0.027 Uiso 1 1 calc R U . . .
C21 C 0.50272(11) -0.0075(4) 0.89911(13) 0.0284(5) Uani 1 1 d . . . . .
H21 H 0.523507 -0.083254 0.940646 0.034 Uiso 1 1 calc R U . . .
C22 C 0.53743(10) 0.0648(4) 0.85509(14) 0.0289(5) Uani 1 1 d . . . . .
H22 H 0.582193 0.041376 0.867198 0.035 Uiso 1 1 calc R U . . .
C23 C 0.50737(10) 0.1704(4) 0.79396(14) 0.0275(5) Uani 1 1 d . . . . .
H23 H 0.531001 0.216952 0.763182 0.033 Uiso 1 1 calc R U . . .
C24 C 0.44228(10) 0.2084(3) 0.77757(12) 0.0217(4) Uani 1 1 d . . . . .
H24 H 0.421629 0.281298 0.735313 0.026 Uiso 1 1 calc R U . . .
C25 C 0.14497(10) 0.3885(3) 0.58672(12) 0.0219(4) Uani 1 1 d . . . . .
C26 C 0.07515(10) 0.0392(4) 0.60322(12) 0.0219(4) Uani 1 1 d . . . . .
C27 C 0.01585(10) 0.4291(4) 0.59498(13) 0.0246(5) Uani 1 1 d . . . . .
C28 C 0.04698(10) 0.2025(4) 0.72458(13) 0.0243(5) Uani 1 1 d . . . . .
C29 C 0.11202(10) 0.5789(4) 0.70855(12) 0.0213(4) Uani 1 1 d . . . . .

loop_
_atom_site_aniso_label
_atom_site_aniso_U_11
_atom_site_aniso_U_22
_atom_site_aniso_U_33
_atom_site_aniso_U_23
_atom_site_aniso_U_13
_atom_site_aniso_U_12
W1 0.01451(4) 0.01589(4) 0.01675(4) 0.00184(3) 0.00206(3) -0.00095(3)
P1 0.0169(2) 0.0158(2) 0.0130(2) -0.0008(2) 0.00395(18) -0.00032(18)
P2 0.0153(2) 0.0172(3) 0.0144(2) -0.0006(2) 0.00330(18) 0.00042(19)
O1 0.0392(10) 0.0403(11) 0.0243(9) 0.0005(8) 0.0123(7) -0.0148(8)
O2 0.0433(10) 0.0266(9) 0.0315(10) -0.0069(8) 0.0107(8) -0.0094(8)
O3 0.0230(8) 0.0322(10) 0.0406(11) 0.0081(9) -0.0042(7) 0.0022(7)
O4 0.0327(10) 0.0502(12) 0.0393(11) 0.0087(10) 0.0171(8) -0.0082(9)
O5 0.0336(9) 0.0230(9) 0.0320(10) -0.0014(8) 0.0037(7) 0.0007(7)
C1 0.0188(9) 0.0152(10) 0.0152(10) 0.0004(8) 0.0049(7) 0.0008(7)
C2 0.0177(9) 0.0173(10) 0.0138(10) -0.0002(8) 0.0026(7) 0.0004(7)
C3 0.0148(9) 0.0163(9) 0.0158(10) 0.0012(8) 0.0031(7) -0.0007(7)
C4 0.0229(10) 0.0169(10) 0.0246(11) -0.0059(9) 0.0102(8) -0.0013(8)
C5 0.0428(15) 0.0172(11) 0.0380(15) 0.0025(11) 0.0100(11) -0.0022(10)
C6 0.0396(14) 0.0333(14) 0.0270(13) -0.0136(11) 0.0083(10) -0.0111(11)
C7 0.0193(9) 0.0216(11) 0.0123(9) 0.0007(8) 0.0040(7) 0.0046(8)
C8 0.0215(10) 0.0250(12) 0.0220(11) 0.0019(9) 0.0069(8) 0.0035(8)
C9 0.0227(11) 0.0426(15) 0.0284(13) 0.0065(12) 0.0128(9) 0.0083(10)
C10 0.0358(13) 0.0395(15) 0.0205(12) 0.0031(11) 0.0106(10) 0.0189(11)
C11 0.0359(13) 0.0245(12) 0.0210(11) -0.0007(10) 0.0062(9) 0.0098(10)
C12 0.0250(11) 0.0223(11) 0.0187(11) -0.0012(9) 0.0047(8) 0.0024(8)
C13 0.0172(9) 0.0208(11) 0.0155(10) -0.0027(8) 0.0026(7) 0.0046(7)
C14 0.0224(11) 0.0283(12) 0.0172(10) 0.0006(9) 0.0061(8) 0.0063(9)
C15 0.0297(12) 0.0416(15) 0.0148(11) 0.0009(10) 0.0052(9) 0.0138(10)
C16 0.0302(12) 0.0440(16) 0.0201(12) -0.0133(11) -0.0016(9) 0.0106(11)
C17 0.0222(11) 0.0359(14) 0.0317(13) -0.0149(11) 0.0018(9) 0.0006(10)
C18 0.0220(10) 0.0251(12) 0.0217(11) -0.0051(9) 0.0040(8) -0.0004(8)
C19 0.0184(9) 0.0166(10) 0.0174(10) -0.0042(8) 0.0039(7) -0.0001(7)
C20 0.0247(11) 0.0234(11) 0.0202(11) -0.0022(9) 0.0061(8) 0.0053(8)
C21 0.0268(11) 0.0323(13) 0.0204(11) -0.0042(10) -0.0023(9) 0.0111(10)
C22 0.0174(10) 0.0337(13) 0.0332(13) -0.0083(11) 0.0035(9) 0.0065(9)
C23 0.0193(10) 0.0308(13) 0.0352(14) -0.0057(11) 0.0124(9) 0.0011(9)
C24 0.0204(10) 0.0225(11) 0.0218(11) -0.0010(9) 0.0056(8) -0.0006(8)
C25 0.0223(10) 0.0216(11) 0.0179(11) 0.0013(9) -0.0006(8) -0.0051(8)
C26 0.0212(10) 0.0248(12) 0.0185(11) 0.0018(9) 0.0038(8) -0.0030(8)
C27 0.0228(11) 0.0219(11) 0.0263(12) 0.0026(10) 0.0026(8) -0.0045(9)
C28 0.0194(10) 0.0257(12) 0.0265(12) 0.0011(10) 0.0047(8) -0.0009(8)
C29 0.0181(10) 0.0229(11) 0.0218(11) 0.0059(9) 0.0040(8) 0.0012(8)

loop_
_atom_type_symbol
_atom_type_description
_atom_type_scat_dispersion_real
_atom_type_scat_dispersion_imag
_atom_type_scat_source
W W -0.8490 6.8722 'International Tables Vol C Tables 4.2.6.8 and 6.1.1.4'
P P 0.1023 0.0942 'International Tables Vol C Tables 4.2.6.8 and 6.1.1.4'
O O 0.0106 0.0060 'International Tables Vol C Tables 4.2.6.8 and 6.1.1.4'
C C 0.0033 0.0016 'International Tables Vol C Tables 4.2.6.8 and 6.1.1.4'
H H 0.0000 0.0000 'International Tables Vol C Tables 4.2.6.8 and 6.1.1.4'

loop_
_geom_angle_atom_site_label_1
_geom_angle_atom_site_label_2
_geom_angle_atom_site_label_3
_geom_angle
_geom_angle_site_symmetry_1
_geom_angle_site_symmetry_3
_geom_angle_publ_flag
C27 W1 C25 91.02(9) . . ?
C27 W1 C26 90.54(9) . . ?
C25 W1 C26 88.22(9) . . ?
C27 W1 C28 89.46(9) . . ?
C25 W1 C28 175.77(9) . . ?
C26 W1 C28 87.58(9) . . ?
C27 W1 C29 85.92(9) . . ?
C25 W1 C29 92.78(9) . . ?
C26 W1 C29 176.34(8) . . ?
C28 W1 C29 91.45(9) . . ?
C27 W1 P2 172.81(7) . . ?
C25 W1 P2 87.97(6) . . ?
C26 W1 P2 96.54(6) . . ?
C28 W1 P2 92.07(6) . . ?
C29 W1 P2 87.02(6) . . ?
C3 P1 C4 106.91(10) . . ?
C3 P1 P2 94.99(7) . . ?
C4 P1 P2 111.91(7) . . ?
C1 P2 P1 92.66(7) . . ?
C1 P2 W1 128.00(7) . . ?
P1 P2 W1 126.61(3) . . ?
C2 C1 C7 121.79(18) . . ?
C2 C1 P2 117.61(15) . . ?
C7 C1 P2 120.47(15) . . ?
C3 C2 C1 117.79(18) . . ?
C3 C2 C13 122.66(18) . . ?
C1 C2 C13 119.53(18) . . ?
C2 C3 C19 126.13(19) . . ?
C2 C3 P1 114.36(15) . . ?
C19 C3 P1 119.42(15) . . ?
C5 C4 C6 112.2(2) . . ?
C5 C4 P1 114.18(17) . . ?
C6 C4 P1 108.74(17) . . ?
C8 C7 C12 118.6(2) . . ?
C8 C7 C1 121.4(2) . . ?
C12 C7 C1 120.07(19) . . ?
C7 C8 C9 120.2(2) . . ?
C10 C9 C8 120.3(2) . . ?
C9 C10 C11 120.4(2) . . ?
C12 C11 C10 119.6(2) . . ?
C11 C12 C7 120.9(2) . . ?
C14 C13 C18 118.9(2) . . ?
C14 C13 C2 120.2(2) . . ?
C18 C13 C2 120.9(2) . . ?
C15 C14 C13 120.5(2) . . ?
C16 C15 C14 120.1(2) . . ?
C15 C16 C17 120.1(2) . . ?
C16 C17 C18 120.0(2) . . ?
C17 C18 C13 120.4(2) . . ?
C24 C19 C20 118.11(19) . . ?
C24 C19 C3 120.4(2) . . ?
C20 C19 C3 121.50(19) . . ?
C21 C20 C19 120.7(2) . . ?
C20 C21 C22 120.0(2) . . ?
C23 C22 C21 120.3(2) . . ?
C22 C23 C24 119.5(2) . . ?
C23 C24 C19 121.3(2) . . ?
O1 C25 W1 177.6(2) . . ?
O2 C26 W1 176.7(2) . . ?
O3 C27 W1 177.6(2) . . ?
O4 C28 W1 177.8(2) . . ?
O5 C29 W1 177.8(2) . . ?

loop_
_geom_bond_atom_site_label_1
_geom_bond_atom_site_label_2
_geom_bond_distance
_geom_bond_site_symmetry_2
_geom_bond_publ_flag
W1 C27 2.003(2) . ?
W1 C25 2.040(2) . ?
W1 C26 2.042(2) . ?
W1 C28 2.047(2) . ?
W1 C29 2.047(2) . ?
W1 P2 2.4767(5) . ?
P1 C3 1.783(2) . ?
P1 C4 1.855(2) . ?
P1 P2 2.1449(7) . ?
P2 C1 1.722(2) . ?
O1 C25 1.137(3) . ?
O2 C26 1.135(3) . ?
O3 C27 1.142(3) . ?
O4 C28 1.131(3) . ?
O5 C29 1.140(3) . ?
C1 C2 1.445(3) . ?
C1 C7 1.478(3) . ?
C2 C3 1.376(3) . ?
C2 C13 1.490(3) . ?
C3 C19 1.476(3) . ?
C4 C5 1.518(3) . ?
C4 C6 1.527(3) . ?
C7 C8 1.391(3) . ?
C7 C12 1.398(3) . ?
C8 C9 1.397(3) . ?
C9 C10 1.369(4) . ?
C10 C11 1.386(4) . ?
C11 C12 1.384(3) . ?
C13 C14 1.390(3) . ?
C13 C18 1.394(3) . ?
C14 C15 1.385(3) . ?
C15 C16 1.380(4) . ?
C16 C17 1.381(4) . ?
C17 C18 1.385(3) . ?
C19 C24 1.393(3) . ?
C19 C20 1.396(3) . ?
C20 C21 1.382(3) . ?
C21 C22 1.386(4) . ?
C22 C23 1.375(4) . ?
C23 C24 1.387(3) . ?
